data_2206813
loop_
_publ_author_name
'Jia, Hong-Hua'
'Ni, Fang'
'Wang, Jun'
'Wei, Ping'
'Ouyang, Ping-Kai'

_publ_section_title
;
 5-(4-Fluorobenzylidene)imidazolidine-2,4-dione
;
_journal_coeditor_code WW6390
_journal_issue 9
_journal_name_full 'Acta Crystallographica Section E'
_journal_page_first o2784
_journal_page_last o2786
_journal_paper_doi 10.1107/S1600536805024104
_journal_volume 61
_journal_year 2005
_chemical_formula_iupac 'C10 H7 F N2 O2'
_chemical_formula_moiety 'C10 H7 F N2 O2'
_chemical_formula_sum 'C10 H7 F N2 O2'
_chemical_formula_weight 206.18
_chemical_name_common para-fluorobenzalhydantoin
_chemical_name_systematic
;
5-(4-Fluorobenzylidene)imidazolidine-2,4-dione
;
_space_group_IT_number 4
_symmetry_cell_setting monoclinic
_symmetry_space_group_name_Hall 'P 2yb'
_symmetry_space_group_name_H-M 'P 1 21 1'
_atom_sites_solution_hydrogens geom
_atom_sites_solution_primary direct
_atom_sites_solution_secondary difmap
_cell_angle_alpha 90.00
_cell_angle_beta 95.25(3)
_cell_angle_gamma 90.00
_cell_formula_units_Z 2
_cell_length_a 3.8250(8)
_cell_length_b 6.2410(12)
_cell_length_c 18.988(4)
_cell_measurement_reflns_used 25
_cell_measurement_temperature 293(2)
_cell_measurement_theta_max 12
_cell_measurement_theta_min 9
_cell_volume 451.38(16)
_computing_cell_refinement 'CAD-4 Software'
_computing_data_collection 'CAD-4 Software (Enraf--Nonius, 1989)'
_computing_data_reduction 'XCAD4 (Harms & Wocadlo, 1995)'
_computing_molecular_graphics 'SHELXTL (Bruker, 2000)'
_computing_publication_material 'PLATON (Spek, 2003)'
_computing_structure_refinement 'SHELXL97 (Sheldrick, 1997)'
_computing_structure_solution 'SHELXS97 (Sheldrick, 1997)'
_diffrn_ambient_temperature 293(2)
_diffrn_measured_fraction_theta_full 0.996
_diffrn_measured_fraction_theta_max 0.996
_diffrn_measurement_device_type 'Enraf--Nonius CAD-4'
_diffrn_measurement_method \w/2\q
_diffrn_radiation_monochromator graphite
_diffrn_radiation_source 'fine-focus sealed tube'
_diffrn_radiation_type MoK\a
_diffrn_radiation_wavelength 0.71073
_diffrn_reflns_av_R_equivalents 0.0175
_diffrn_reflns_av_sigmaI/netI 0.0341
_diffrn_reflns_limit_h_max 4
_diffrn_reflns_limit_h_min 0
_diffrn_reflns_limit_k_max 7
_diffrn_reflns_limit_k_min -1
_diffrn_reflns_limit_l_max 22
_diffrn_reflns_limit_l_min -22
_diffrn_reflns_number 1155
_diffrn_reflns_theta_full 25.96
_diffrn_reflns_theta_max 25.96
_diffrn_reflns_theta_min 1.08
_diffrn_standards_decay_% 0
_diffrn_standards_interval_count 200
_diffrn_standards_interval_time 120
_diffrn_standards_number 3
_exptl_absorpt_coefficient_mu 0.122
_exptl_absorpt_correction_type none
_exptl_crystal_colour 'light yellow'
_exptl_crystal_density_diffrn 1.517
_exptl_crystal_density_method 'not measured'
_exptl_crystal_description sheet
_exptl_crystal_F_000 212
_exptl_crystal_size_max 0.3
_exptl_crystal_size_mid 0.2
_exptl_crystal_size_min 0.1
_refine_diff_density_max 0.180
_refine_diff_density_min -0.164
_refine_ls_extinction_coef 0.026(9)
_refine_ls_extinction_expression Fc^*^=kFc[1+0.001xFc^2^\l^3^/sin(2\q)]^-1/4^
_refine_ls_extinction_method SHELXL97
_refine_ls_goodness_of_fit_ref 1.064
_refine_ls_hydrogen_treatment mixed
_refine_ls_matrix_type full
_refine_ls_number_parameters 145
_refine_ls_number_reflns 985
_refine_ls_number_restraints 1
_refine_ls_restrained_S_all 1.064
_refine_ls_R_factor_all 0.0570
_refine_ls_R_factor_gt 0.0397
_refine_ls_shift/su_max 0.000
_refine_ls_shift/su_mean 0.000
_refine_ls_structure_factor_coef Fsqd
_refine_ls_weighting_details 'calc w = 1/[\s^2^(Fo^2^)+(0.064P)^2^+0.038P] where P = (Fo^2^+2Fc^2^)/3'
_refine_ls_weighting_scheme calc
_refine_ls_wR_factor_gt 0.1020
_refine_ls_wR_factor_ref 0.1140
_reflns_number_gt 806
_reflns_number_total 985
_reflns_threshold_expression I>2\s(I)
_cod_data_source_file ww6390.cif
_cod_data_source_block I
_cod_original_sg_symbol_H-M 'P 21'
_cod_database_code 2206813
_cod_database_fobs_code 2206813

loop_
_symmetry_equiv_pos_as_xyz
'x, y, z'
'-x, y+1/2, -z'

loop_
_atom_site_label
_atom_site_fract_x
_atom_site_fract_y
_atom_site_fract_z
_atom_site_U_iso_or_equiv
_atom_site_adp_type
_atom_site_calc_flag
_atom_site_refinement_flags
_atom_site_occupancy
_atom_site_type_symbol
F 1.3552(7) -0.3128(6) 0.44119(13) 0.0854(12) Uani d . 1 F
O2 0.4354(9) 0.6359(5) 0.16225(15) 0.0572(9) Uani d . 1 O
O1 0.1868(8) 0.0370(5) 0.02950(14) 0.0617(9) Uani d . 1 O
C10 0.5661(8) 0.2600(6) 0.18368(17) 0.0315(7) Uani d . 1 C
N1 0.4905(9) 0.0875(5) 0.13867(16) 0.0379(7) Uani d . 1 N
N2 0.2659(8) 0.3724(6) 0.08143(16) 0.0412(8) Uani d . 1 N
C1 1.1995(10) -0.1685(8) 0.3937(2) 0.0514(12) Uani d . 1 C
C2 1.1545(9) -0.2264(8) 0.3244(2) 0.0485(9) Uani d . 1 C
H2B 1.2300 -0.3594 0.3097 0.058 Uiso calc R 1 H
C3 0.9949(9) -0.0836(6) 0.27647(18) 0.0376(8) Uani d . 1 C
H3A 0.9610 -0.1211 0.2289 0.045 Uiso calc R 1 H
C4 0.8826(8) 0.1173(6) 0.29826(17) 0.0348(8) Uani d . 1 C
C5 0.9381(10) 0.1679(7) 0.36921(18) 0.0462(10) Uani d . 1 C
H5A 0.8675 0.3012 0.3847 0.055 Uiso calc R 1 H
C6 1.0964(11) 0.0248(10) 0.41768(19) 0.0592(12) Uani d . 1 C
H6A 1.1314 0.0597 0.4654 0.071 Uiso calc R 1 H
C7 0.7229(8) 0.2774(6) 0.24941(17) 0.0353(7) Uani d . 1 C
H7A 0.7315 0.4165 0.2671 0.042 Uiso calc R 1 H
C8 0.3013(10) 0.1501(6) 0.07797(18) 0.0395(9) Uani d . 1 C
C9 0.4189(10) 0.4490(6) 0.1435(2) 0.0378(8) Uani d . 1 C
H2 0.141(10) 0.437(8) 0.0468(18) 0.046(12) Uiso d . 1 H
H1 0.507(10) -0.041(7) 0.1497(19) 0.034(10) Uiso d . 1 H

loop_
_atom_site_aniso_label
_atom_site_aniso_U_11
_atom_site_aniso_U_22
_atom_site_aniso_U_33
_atom_site_aniso_U_12
_atom_site_aniso_U_13
_atom_site_aniso_U_23
F 0.081(2) 0.089(3) 0.0805(19) 0.0062(17) -0.0233(15) 0.0459(19)
O2 0.083(2) 0.0242(14) 0.0613(18) 0.0020(15) -0.0125(16) -0.0016(14)
O1 0.083(2) 0.0479(18) 0.0492(14) -0.0019(18) -0.0219(15) -0.0116(15)
C10 0.0336(16) 0.0228(15) 0.0378(16) 0.0009(16) 0.0013(13) 0.0002(15)
N1 0.0511(18) 0.0222(16) 0.0383(14) 0.0009(14) -0.0080(13) 0.0008(13)
N2 0.0497(19) 0.0322(17) 0.0401(18) 0.0021(16) -0.0050(15) 0.0084(15)
C1 0.0369(18) 0.063(3) 0.051(2) -0.0042(19) -0.0115(17) 0.023(2)
C2 0.0404(19) 0.043(2) 0.060(2) 0.000(2) -0.0032(17) 0.005(2)
C3 0.0338(17) 0.037(2) 0.0402(18) -0.0022(16) -0.0062(14) 0.0028(16)
C4 0.0294(15) 0.0373(19) 0.0366(15) -0.0072(16) -0.0032(13) 0.0019(17)
C5 0.0447(19) 0.052(2) 0.0406(18) 0.0015(19) -0.0060(17) -0.0027(18)
C6 0.056(2) 0.085(3) 0.0345(19) -0.004(3) -0.0057(18) 0.008(2)
C7 0.0365(17) 0.0289(16) 0.0392(17) -0.0014(17) -0.0026(14) -0.0068(17)
C8 0.043(2) 0.035(2) 0.039(2) 0.0015(17) -0.0078(16) -0.0017(17)
C9 0.044(2) 0.0242(17) 0.0445(19) -0.0002(16) 0.0005(16) 0.0047(16)

loop_
_atom_type_symbol
_atom_type_description
_atom_type_scat_dispersion_real
_atom_type_scat_dispersion_imag
_atom_type_scat_source
C C 0.0033 0.0016 'International Tables Vol C Tables 4.2.6.8 and 6.1.1.4'
H H 0.0000 0.0000 'International Tables Vol C Tables 4.2.6.8 and 6.1.1.4'
N N 0.0061 0.0033 'International Tables Vol C Tables 4.2.6.8 and 6.1.1.4'
O O 0.0106 0.0060 'International Tables Vol C Tables 4.2.6.8 and 6.1.1.4'
F F 0.0171 0.0103 'International Tables Vol C Tables 4.2.6.8 and 6.1.1.4'

loop_
_geom_angle_atom_site_label_1
_geom_angle_atom_site_label_2
_geom_angle_atom_site_label_3
_geom_angle
_geom_angle_publ_flag
C7 C10 N1 133.4(3) yes
C7 C10 C9 122.0(3) yes
N1 C10 C9 104.5(3) yes
C8 N1 C10 111.3(3) yes
C8 N1 H1 121(3) ?
C10 N1 H1 126(3) ?
C9 N2 C8 111.0(3) yes
C9 N2 H2 131(3) ?
C8 N2 H2 118(3) ?
C2 C1 C6 123.0(4) ?
C2 C1 F 118.0(5) yes
C6 C1 F 119.0(4) yes
C1 C2 C3 118.5(4) ?
C1 C2 H2B 120.8 ?
C3 C2 H2B 120.8 ?
C2 C3 C4 120.9(3) ?
C2 C3 H3A 119.5 ?
C4 C3 H3A 119.5 ?
C5 C4 C3 118.0(4) ?
C5 C4 C7 118.8(4) yes
C3 C4 C7 123.2(3) yes
C4 C5 C6 121.4(4) ?
C4 C5 H5A 119.3 ?
C6 C5 H5A 119.3 ?
C1 C6 C5 118.2(4) ?
C1 C6 H6A 120.9 ?
C5 C6 H6A 120.9 ?
C10 C7 C4 131.5(4) yes
C10 C7 H7A 114.2 ?
C4 C7 H7A 114.2 ?
O1 C8 N1 127.2(4) yes
O1 C8 N2 125.9(4) yes
N1 C8 N2 107.0(3) yes
O2 C9 N2 126.8(4) yes
O2 C9 C10 127.0(4) yes
N2 C9 C10 106.2(3) yes

loop_
_geom_bond_atom_site_label_1
_geom_bond_atom_site_label_2
_geom_bond_distance
_geom_bond_publ_flag
F C1 1.371(5) yes
O2 C9 1.220(5) yes
O1 C8 1.209(4) yes
C10 C7 1.339(4) yes
C10 N1 1.388(5) yes
C10 C9 1.487(5) yes
N1 C8 1.361(5) yes
N1 H1 0.83(4) ?
N2 C9 1.354(5) yes
N2 C8 1.396(5) yes
N2 H2 0.88(4) ?
C1 C2 1.361(6) yes
C1 C6 1.360(8) ?
C2 C3 1.376(5) yes
C2 H2B 0.9300 ?
C3 C4 1.400(5) yes
C3 H3A 0.9300 ?
C4 C5 1.381(5) ?
C4 C7 1.459(5) yes
C5 C6 1.382(6) ?
C5 H5A 0.9300 ?
C6 H6A 0.9300 ?
C7 H7A 0.9300 ?

loop_
_geom_hbond_atom_site_label_D
_geom_hbond_atom_site_label_H
_geom_hbond_atom_site_label_A
_geom_hbond_site_symmetry_A
_geom_hbond_distance_DH
_geom_hbond_distance_HA
_geom_hbond_distance_DA
_geom_hbond_angle_DHA
_geom_hbond_publ_flag
N1 H1 O2 1_545 0.83(4) 2.05(4) 2.865(4) 166(4) yes
N2 H2 O1 2_555 0.88(4) 1.93(4) 2.797(4) 170(5) yes

loop_
_cod_related_entry_id
_cod_related_entry_database
_cod_related_entry_code
1 ChemSpider 639608
